data_4073787
loop_
_publ_author_name
'Chaudhury, Subhabrata'
'Li, Shukun'
'Bennett, Dennis W.'
'Siddiquee, Tasneem'
'Haworth, Daniel T.'
'Donaldson, William A.'

_publ_section_title
;
 Preparation, Characterization, and Reactivity of
 (3-Methylpentadienyl)iron(1+) Cations
;
_journal_issue 22
_journal_name_full Organometallics
_journal_page_first 5295
_journal_paper_doi 10.1021/om7006248
_journal_volume 26
_journal_year 2007
_chemical_absolute_configuration ad
_chemical_compound_source 'synthesis as described'
_chemical_formula_moiety 'C26 H24 F6 Fe1 O2 P2'
_chemical_formula_sum 'C26 H24 F6 Fe O2 P2'
_chemical_formula_weight 600.24
_chemical_name_systematic
;
 ?
;
_space_group_IT_number 7
_symmetry_cell_setting monoclinic
_symmetry_Int_Tables_number 7
_symmetry_space_group_name_Hall 'P -2yac'
_symmetry_space_group_name_H-M 'P 1 n 1'
_atom_sites_solution_hydrogens geom
_atom_sites_solution_primary direct
_atom_sites_solution_secondary difmap
_audit_creation_date 2004-06-27T10:11:47-00:00
_audit_creation_method 'WinGX routine CIF_UPDATE'
_cell_angle_alpha 90.000(5)
_cell_angle_beta 105.380(5)
_cell_angle_gamma 90.000(5)
_cell_formula_units_Z 2
_cell_length_a 11.782(5)
_cell_length_b 9.460(5)
_cell_length_c 12.125(5)
_cell_measurement_reflns_used 39
_cell_measurement_temperature 293(2)
_cell_measurement_theta_max 12.21
_cell_measurement_theta_min 5.23
_cell_measurement_wavelength 0.71073
_cell_volume 1303.0(10)
_computing_cell_refinement 'Bruker X-Scans'
_computing_data_collection 'Bruker X-scans'
_computing_data_reduction 'Bruker X-scans'
_computing_molecular_graphics 'Ortep-3 for Windows (Farrugia, 1997)'
_computing_publication_material 'WinGX publication routines (Farrugia, 1999)'
_computing_structure_refinement 'SHELXL-97 (Sheldrick, 1997)'
_computing_structure_solution 'SHELXS-97 (Sheldrick, 1997)'
_diffrn_ambient_temperature 293(2)
_diffrn_measured_fraction_theta_full 0.995
_diffrn_measured_fraction_theta_max 0.995
_diffrn_radiation_monochromator graphite
_diffrn_radiation_probe x-ray
_diffrn_radiation_type MoK\a
_diffrn_radiation_wavelength 0.71069
_diffrn_reflns_av_R_equivalents 0.0538
_diffrn_reflns_av_unetI/netI 0.0449
_diffrn_reflns_limit_h_max 14
_diffrn_reflns_limit_h_min -1
_diffrn_reflns_limit_k_max 1
_diffrn_reflns_limit_k_min -11
_diffrn_reflns_limit_l_max 14
_diffrn_reflns_limit_l_min -14
_diffrn_reflns_number 3009
_diffrn_reflns_theta_full 25.03
_diffrn_reflns_theta_max 25.03
_diffrn_reflns_theta_min 2.14
_exptl_absorpt_coefficient_mu 0.767
_exptl_absorpt_correction_type none
_exptl_crystal_colour Yellow
_exptl_crystal_density_diffrn 1.53
_exptl_crystal_density_method 'not measured'
_exptl_crystal_description Trapezoid
_exptl_crystal_F_000 612
_exptl_crystal_size_max 0.35
_exptl_crystal_size_mid 0.3
_exptl_crystal_size_min 0.12
_refine_diff_density_max 1.053
_refine_diff_density_min -0.767
_refine_diff_density_rms 0.115
_refine_ls_abs_structure_details 'Flack H D (1983), Acta Cryst. A39, 876-881'
_refine_ls_abs_structure_Flack 0.02(4)
_refine_ls_extinction_method none
_refine_ls_goodness_of_fit_ref 1.05
_refine_ls_hydrogen_treatment mixed
_refine_ls_matrix_type full
_refine_ls_number_parameters 316
_refine_ls_number_reflns 2664
_refine_ls_number_restraints 2
_refine_ls_restrained_S_all 1.05
_refine_ls_R_factor_all 0.0792
_refine_ls_R_factor_gt 0.0726
_refine_ls_shift/su_max 0
_refine_ls_shift/su_mean 0
_refine_ls_structure_factor_coef Fsqd
_refine_ls_weighting_details 'calc w=1/[\s^2^(Fo^2^)+(0.1610P)^2^+0.0000P] where P=(Fo^2^+2Fc^2^)/3'
_refine_ls_weighting_scheme calc
_refine_ls_wR_factor_gt 0.1844
_refine_ls_wR_factor_ref 0.1926
_reflns_number_gt 2382
_reflns_number_total 2664
_reflns_threshold_expression >2sigma(I)
_cod_data_source_file om7006248-file002.cif
_cod_data_source_block donld6
_cod_database_code 4073787

loop_
_symmetry_equiv_pos_as_xyz
'x, y, z'
'x+1/2, -y, z+1/2'

loop_
_atom_site_label
_atom_site_type_symbol
_atom_site_fract_x
_atom_site_fract_y
_atom_site_fract_z
_atom_site_U_iso_or_equiv
_atom_site_adp_type
_atom_site_occupancy
_atom_site_symmetry_multiplicity
_atom_site_calc_flag
_atom_site_refinement_flags
Fe1 Fe 0.33385(7) 1.11714(11) 0.87962(7) 0.0432(3) Uani 1 1 d .
P1 P 0.50779(18) 1.09871(19) 0.83156(15) 0.0387(5) Uani 1 1 d .
P2 P 0.9287(3) 1.4332(3) 0.6904(2) 0.0606(6) Uani 1 1 d .
C21 C 0.5664(8) 0.9200(8) 0.8288(7) 0.0416(16) Uani 1 1 d .
F1 F 0.9466(13) 1.6002(9) 0.6925(11) 0.125(2) Uani 1 1 d .
C15 C 0.6311(7) 1.1955(9) 0.9262(7) 0.0475(18) Uani 1 1 d .
C9 C 0.5013(8) 1.1692(10) 0.6894(7) 0.0479(18) Uani 1 1 d .
C22 C 0.5515(8) 0.8218(9) 0.9118(7) 0.0491(18) Uani 1 1 d .
H22 H 0.5077 0.8455 0.9626 0.059 Uiso 1 1 calc R
C10 C 0.4519(9) 1.0912(11) 0.5938(8) 0.058(2) Uani 1 1 d .
H10 H 0.4224 1.0016 0.6013 0.069 Uiso 1 1 calc R
C25 C 0.6804(10) 0.7472(10) 0.7599(8) 0.061(2) Uani 1 1 d .
H25 H 0.721 0.7199 0.7073 0.073 Uiso 1 1 calc R
C20 C 0.7441(8) 1.1778(12) 0.9104(7) 0.056(2) Uani 1 1 d .
H20 H 0.7556 1.1188 0.853 0.067 Uiso 1 1 calc R
C7 C 0.2257(10) 1.1261(10) 0.7082(7) 0.059(2) Uani 1 1 d .
H72 H 0.1453 1.1577 0.698 0.07 Uiso 1 1 calc R
H71 H 0.2621 1.1627 0.651 0.07 Uiso 1 1 calc R
C8 C 0.2535(11) 0.7700(12) 0.8621(10) 0.072(3) Uani 1 1 d .
H82 H 0.2393 0.7438 0.9337 0.107 Uiso 1 1 calc R
H83 H 0.3339 0.7498 0.8641 0.107 Uiso 1 1 calc R
H81 H 0.2021 0.7171 0.8014 0.107 Uiso 1 1 calc R
C24 C 0.6676(10) 0.6527(10) 0.8420(9) 0.063(2) Uani 1 1 d .
H24 H 0.7022 0.5637 0.8475 0.075 Uiso 1 1 calc R
C23 C 0.6022(9) 0.6929(10) 0.9161(9) 0.061(2) Uani 1 1 d .
H23 H 0.5927 0.6287 0.9711 0.073 Uiso 1 1 calc R
C26 C 0.6340(10) 0.8816(10) 0.7542(8) 0.059(2) Uani 1 1 d .
H26 H 0.6475 0.9464 0.7014 0.071 Uiso 1 1 calc R
C19 C 0.8397(10) 1.2505(12) 0.9823(11) 0.076(3) Uani 1 1 d .
H19 H 0.9151 1.2361 0.9742 0.091 Uiso 1 1 calc R
C18 C 0.8232(10) 1.3410(11) 1.0634(9) 0.069(3) Uani 1 1 d .
H18 H 0.8873 1.3884 1.1101 0.083 Uiso 1 1 calc R
C2 C 0.3348(10) 1.3061(10) 0.8629(8) 0.059(2) Uani 1 1 d .
C5 C 0.2308(8) 0.9222(10) 0.8421(8) 0.055(2) Uani 1 1 d .
C14 C 0.5414(9) 1.3043(11) 0.6778(8) 0.060(2) Uani 1 1 d .
H14 H 0.5746 1.3587 0.7421 0.072 Uiso 1 1 calc R
C3 C 0.1648(10) 1.1459(15) 0.9182(10) 0.074(3) Uani 1 1 d .
H32 H 0.1661 1.1928 0.9897 0.088 Uiso 1 1 calc R
H31 H 0.0989 1.1733 0.855 0.088 Uiso 1 1 calc R
C6 C 0.2496(7) 0.9860(11) 0.7406(7) 0.054(2) Uani 1 1 d .
H6 H 0.301 0.9345 0.7029 0.064 Uiso 1 1 calc R
C11 C 0.4453(10) 1.1446(14) 0.4852(8) 0.069(3) Uani 1 1 d .
H11 H 0.4157 1.0885 0.421 0.083 Uiso 1 1 calc R
C13 C 0.5315(11) 1.3581(12) 0.5688(12) 0.079(4) Uani 1 1 d .
H13 H 0.5586 1.4489 0.5608 0.095 Uiso 1 1 calc R
C16 C 0.6151(9) 1.2903(9) 1.0085(7) 0.055(2) Uani 1 1 d .
H16 H 0.5401 1.3049 1.018 0.066 Uiso 1 1 calc R
O2 O 0.3305(10) 1.4232(7) 0.8471(8) 0.095(3) Uani 1 1 d .
C12 C 0.4824(10) 1.2792(15) 0.4728(8) 0.076(3) Uani 1 1 d .
H12 H 0.4745 1.3169 0.4003 0.091 Uiso 1 1 calc R
C17 C 0.7110(11) 1.3635(10) 1.0770(8) 0.063(3) Uani 1 1 d .
H17 H 0.6999 1.4271 1.1317 0.076 Uiso 1 1 calc R
O1 O 0.4586(8) 1.0722(9) 1.1205(5) 0.072(2) Uani 1 1 d .
C1 C 0.4131(10) 1.0890(10) 1.0266(8) 0.058(2) Uani 1 1 d .
F4 F 0.9136(12) 1.2719(9) 0.6925(9) 0.125(2) Uani 1 1 d .
C4 C 0.1961(9) 1.0066(13) 0.9246(9) 0.068(3) Uani 1 1 d .
H4 H 0.2173 0.9674 1.0023 0.081 Uiso 1 1 calc R
F6 F 0.900(2) 1.4413(15) 0.5674(9) 0.241(10) Uani 1 1 d .
F3 F 0.975(3) 1.4266(16) 0.8162(9) 0.241(10) Uani 1 1 d .
F2 F 0.8148(17) 1.455(2) 0.717(3) 0.273(11) Uani 1 1 d .
F5 F 1.0552(18) 1.4061(18) 0.688(3) 0.273(11) Uani 1 1 d .

loop_
_atom_site_aniso_label
_atom_site_aniso_U_11
_atom_site_aniso_U_22
_atom_site_aniso_U_33
_atom_site_aniso_U_23
_atom_site_aniso_U_13
_atom_site_aniso_U_12
Fe1 0.0332(6) 0.0529(6) 0.0404(5) 0.0012(5) 0.0043(4) 0.0066(5)
P1 0.0349(11) 0.0411(9) 0.0369(9) 0.0025(7) 0.0040(8) 0.0038(8)
P2 0.0560(15) 0.0701(15) 0.0594(13) -0.0081(12) 0.0217(11) 0.0082(13)
C21 0.037(4) 0.042(3) 0.044(4) -0.002(3) 0.008(3) 0.008(3)
F1 0.147(7) 0.080(4) 0.158(6) -0.012(4) 0.057(6) -0.005(4)
C15 0.033(4) 0.052(4) 0.054(4) 0.004(4) 0.006(3) 0.004(3)
C9 0.039(4) 0.061(5) 0.041(4) 0.009(3) 0.005(3) 0.009(4)
C22 0.047(5) 0.050(4) 0.050(4) 0.007(4) 0.011(4) 0.001(4)
C10 0.050(5) 0.076(5) 0.046(4) 0.010(4) 0.011(4) -0.008(4)
C25 0.055(6) 0.057(5) 0.066(5) -0.002(4) 0.009(5) 0.011(4)
C20 0.038(5) 0.076(6) 0.053(4) 0.004(4) 0.010(4) 0.002(4)
C7 0.048(5) 0.082(6) 0.039(4) 0.008(4) 0.001(4) 0.002(4)
C8 0.061(6) 0.079(7) 0.073(6) 0.006(5) 0.015(5) -0.020(5)
C24 0.062(6) 0.046(4) 0.075(6) -0.010(4) 0.009(5) 0.010(4)
C23 0.059(6) 0.057(5) 0.072(5) 0.015(4) 0.027(5) 0.003(4)
C26 0.060(6) 0.074(6) 0.047(5) -0.003(4) 0.021(4) 0.009(5)
C19 0.039(5) 0.080(7) 0.098(7) 0.023(6) 0.001(5) -0.017(5)
C18 0.066(7) 0.062(6) 0.065(6) 0.011(5) -0.006(5) -0.032(5)
C2 0.043(4) 0.066(6) 0.058(5) -0.010(4) -0.004(4) 0.011(5)
C5 0.037(4) 0.070(5) 0.056(5) 0.006(4) 0.009(4) -0.004(4)
C14 0.056(5) 0.058(5) 0.063(5) 0.020(4) 0.012(4) 0.002(4)
C3 0.039(5) 0.114(9) 0.070(7) -0.001(6) 0.018(5) 0.019(6)
C6 0.031(4) 0.079(6) 0.045(4) -0.010(4) -0.001(3) -0.004(4)
C11 0.058(6) 0.105(8) 0.040(4) 0.017(5) 0.003(4) 0.011(6)
C13 0.061(6) 0.074(6) 0.109(9) 0.052(7) 0.035(7) 0.012(5)
C16 0.054(5) 0.045(4) 0.053(4) -0.006(3) -0.005(4) -0.001(4)
O2 0.103(7) 0.045(4) 0.116(7) 0.003(4) -0.007(6) 0.019(4)
C12 0.056(6) 0.127(10) 0.044(5) 0.039(6) 0.012(4) 0.014(6)
C17 0.063(7) 0.062(5) 0.056(5) -0.004(4) 0.001(5) -0.017(5)
O1 0.069(5) 0.097(5) 0.042(4) 0.006(3) -0.001(3) -0.001(4)
C1 0.057(6) 0.054(5) 0.060(6) 0.000(4) 0.010(5) -0.003(4)
F4 0.147(7) 0.080(4) 0.158(6) -0.012(4) 0.057(6) -0.005(4)
C4 0.043(5) 0.097(8) 0.060(5) 0.003(5) 0.009(4) -0.010(5)
F6 0.44(3) 0.163(8) 0.078(4) -0.014(5) -0.004(9) -0.048(11)
F3 0.44(3) 0.163(8) 0.078(4) -0.014(5) -0.004(9) -0.048(11)
F2 0.159(10) 0.197(11) 0.53(3) 0.117(15) 0.215(16) 0.077(9)
F5 0.159(10) 0.197(11) 0.53(3) 0.117(15) 0.215(16) 0.077(9)

loop_
_atom_type_symbol
_atom_type_description
_atom_type_scat_dispersion_real
_atom_type_scat_dispersion_imag
_atom_type_scat_source
C C 0.0033 0.0016 'International Tables Vol C Tables 4.2.6.8 and 6.1.1.4'
H H 0 0 'International Tables Vol C Tables 4.2.6.8 and 6.1.1.4'
O O 0.0106 0.006 'International Tables Vol C Tables 4.2.6.8 and 6.1.1.4'
F F 0.0171 0.0103 'International Tables Vol C Tables 4.2.6.8 and 6.1.1.4'
P P 0.1023 0.0942 'International Tables Vol C Tables 4.2.6.8 and 6.1.1.4'
Fe Fe 0.3463 0.8444 'International Tables Vol C Tables 4.2.6.8 and 6.1.1.4'

loop_
_geom_angle_atom_site_label_1
_geom_angle_atom_site_label_2
_geom_angle_atom_site_label_3
_geom_angle
C1 Fe1 C2 104.0(4)
C1 Fe1 C6 135.5(4)
C2 Fe1 C6 120.5(4)
C1 Fe1 C4 84.5(5)
C2 Fe1 C4 123.2(5)
C6 Fe1 C4 71.7(4)
C1 Fe1 C7 172.1(4)
C2 Fe1 C7 82.6(4)
C6 Fe1 C7 38.2(4)
C4 Fe1 C7 88.3(4)
C1 Fe1 C3 94.0(5)
C2 Fe1 C3 86.2(5)
C6 Fe1 C3 89.0(4)
C4 Fe1 C3 37.0(5)
C7 Fe1 C3 82.0(4)
C1 Fe1 C5 101.2(4)
C2 Fe1 C5 146.4(4)
C6 Fe1 C5 39.0(4)
C4 Fe1 C5 38.5(4)
C7 Fe1 C5 71.1(4)
C3 Fe1 C5 70.2(5)
C1 Fe1 P1 88.7(4)
C2 Fe1 P1 90.8(4)
C6 Fe1 P1 90.9(3)
C4 Fe1 P1 146.0(4)
C7 Fe1 P1 95.7(3)
C3 Fe1 P1 176.4(4)
C5 Fe1 P1 111.7(3)
C21 P1 C9 104.0(4)
C21 P1 C15 103.4(4)
C9 P1 C15 103.6(4)
C21 P1 Fe1 116.4(3)
C9 P1 Fe1 113.4(3)
C15 P1 Fe1 114.7(3)
F6 P2 F2 104.2(16)
F6 P2 F3 172.2(16)
F2 P2 F3 83.4(15)
F6 P2 F5 87.4(16)
F2 P2 F5 168.3(16)
F3 P2 F5 85.1(17)
F6 P2 F4 94.2(7)
F2 P2 F4 90.9(9)
F3 P2 F4 87.3(7)
F5 P2 F4 87.2(8)
F6 P2 F1 87.6(7)
F2 P2 F1 89.1(9)
F3 P2 F1 90.8(7)
F5 P2 F1 92.4(9)
F4 P2 F1 178.1(7)
C26 C21 C22 119.2(8)
C26 C21 P1 122.2(6)
C22 C21 P1 118.4(6)
C16 C15 C20 119.3(9)
C16 C15 P1 122.2(7)
C20 C15 P1 118.4(7)
C10 C9 C14 119.5(8)
C10 C9 P1 120.2(7)
C14 C9 P1 120.2(7)
C23 C22 C21 118.9(8)
C9 C10 C11 120.7(10)
C24 C25 C26 121.2(10)
C15 C20 C19 119.2(10)
C6 C7 Fe1 70.3(5)
C25 C24 C23 118.5(9)
C22 C23 C24 122.6(9)
C25 C26 C21 119.5(9)
C18 C19 C20 120.9(11)
C19 C18 C17 120.4(9)
O2 C2 Fe1 176.2(9)
C4 C5 C6 120.3(9)
C4 C5 C8 120.4(9)
C6 C5 C8 119.2(9)
C4 C5 Fe1 68.2(6)
C6 C5 Fe1 67.8(5)
C8 C5 Fe1 136.3(7)
C9 C14 C13 119.3(10)
C4 C3 Fe1 69.1(6)
C7 C6 C5 125.1(9)
C7 C6 Fe1 71.5(5)
C5 C6 Fe1 73.2(5)
C12 C11 C10 120.2(11)
C12 C13 C14 121.1(10)
C15 C16 C17 120.2(10)
C11 C12 C13 119.2(8)
C18 C17 C16 119.9(10)
O1 C1 Fe1 177.0(10)
C3 C4 C5 128.7(10)
C3 C4 Fe1 73.9(7)
C5 C4 Fe1 73.3(6)

loop_
_geom_bond_atom_site_label_1
_geom_bond_atom_site_label_2
_geom_bond_distance
Fe1 C1 1.799(10)
Fe1 C2 1.800(10)
Fe1 C6 2.116(8)
Fe1 C4 2.120(11)
Fe1 C7 2.132(9)
Fe1 C3 2.180(11)
Fe1 C5 2.188(10)
Fe1 P1 2.281(2)
P1 C21 1.830(8)
P1 C9 1.831(8)
P1 C15 1.839(9)
P2 F6 1.441(11)
P2 F2 1.478(15)
P2 F3 1.479(12)
P2 F5 1.518(16)
P2 F4 1.537(9)
P2 F1 1.593(8)
C21 C26 1.402(13)
C21 C22 1.414(12)
C15 C16 1.392(13)
C15 C20 1.405(13)
C9 C10 1.368(14)
C9 C14 1.383(14)
C22 C23 1.353(13)
C10 C11 1.393(14)
C25 C24 1.375(15)
C25 C26 1.379(13)
C20 C19 1.407(16)
C7 C6 1.390(14)
C8 C5 1.473(15)
C24 C23 1.384(15)
C19 C18 1.356(19)
C18 C17 1.392(19)
C2 O2 1.123(12)
C5 C4 1.422(15)
C5 C6 1.440(14)
C14 C13 1.391(14)
C3 C4 1.366(17)
C11 C12 1.367(18)
C13 C12 1.375(19)
C16 C17 1.396(14)
O1 C1 1.134(12)
